data_2100481
loop_
_publ_author_name
'Patrick, Brian O.'
'Brock, Carolyn Pratt'

_publ_section_title
;
 S,S-1,2-Dicyclohexylethane-1,2-diol and its racemic compound:
 a striking exception to Wallach's rule
;
_journal_coden_ASTM ASBSDK
_journal_coeditor_code DE5024
_journal_issue 3
_journal_name_full
;
 Acta Crystallographica, Section B: Structural Science
;
_journal_page_first 488
_journal_page_last 497
_journal_paper_doi 10.1107/S0108768106000620
_journal_volume 62
_journal_year 2006
_chemical_formula_moiety 'C14 H26 O2'
_chemical_formula_sum 'C14 H26 O2'
_chemical_formula_weight 226.35
_chemical_melting_point 420.15
_chemical_name_systematic rac-1,2-dicyclohexylethane-1,2-diol
_space_group_IT_number 15
_symmetry_cell_setting monoclinic
_symmetry_space_group_name_Hall '-C 2yc'
_symmetry_space_group_name_H-M 'C 1 2/c 1'
_atom_sites_solution_hydrogens mixed
_atom_sites_solution_primary direct
_atom_sites_solution_secondary difmap
_audit_creation_method
;
SHELXL-97, macros written locally, and C. P. Brock
;
_cell_angle_alpha 90.
_cell_angle_beta 104.64(2)
_cell_angle_gamma 90.
_cell_formula_units_Z 8
_cell_length_a 23.153(5)
_cell_length_b 11.852(3)
_cell_length_c 10.926(2)
_cell_measurement_reflns_used 13065
_cell_measurement_temperature 295.0(10)
_cell_measurement_theta_max 25.0
_cell_measurement_theta_min 1.7
_cell_volume 2900.9(11)
_computing_cell_refinement 'DENZO-SMN (Otwinowski & Minor, 1997)'
_computing_data_collection 'COLLECT software (Nonius, 1998)'
_computing_data_reduction 'SCALEPACK (Otwinowski & Minor, 1997)'
_computing_molecular_graphics 'SHELXTL PC (Sheldrick, 1990)'
_computing_structure_refinement 'SHELXL-97 (Sheldrick, 1997)'
_computing_structure_solution
;
SIR92 (Altomare, Cascarano, Giacovazzo, Guagliardi, Burla,
Polidori & Camalli, 1994) in maXus (Mackay, Gilmore,
Edwards, Tremayne, Stewart & Shankland, 1998)
;
_diffrn_ambient_temperature 295.0(10)
_diffrn_detector_area_resol_mean 18
_diffrn_measured_fraction_theta_full 0.989
_diffrn_measured_fraction_theta_max 0.989
_diffrn_measurement_device_type 'Nonius Kappa-CCD diffractometer'
_diffrn_measurement_method '\f and \w scans with 1.0\% steps'
_diffrn_radiation_monochromator graphite
_diffrn_radiation_source 'fine-focus sealed tube'
_diffrn_radiation_type MoK\a
_diffrn_radiation_wavelength 0.71073
_diffrn_reflns_av_R_equivalents 0.023
_diffrn_reflns_av_sigmaI/netI 0.042
_diffrn_reflns_limit_h_max 27
_diffrn_reflns_limit_h_min -26
_diffrn_reflns_limit_k_max 14
_diffrn_reflns_limit_k_min -14
_diffrn_reflns_limit_l_max 0
_diffrn_reflns_limit_l_min -12
_diffrn_reflns_number 4869
_diffrn_reflns_theta_full 25.0
_diffrn_reflns_theta_max 25.0
_diffrn_reflns_theta_min 2.6
_diffrn_standards_decay_% <1.
_exptl_absorpt_coefficient_mu 0.067
_exptl_absorpt_correction_type none
_exptl_crystal_colour colourless
_exptl_crystal_density_diffrn 1.037
_exptl_crystal_density_method 'not measured'
_exptl_crystal_description
;
Laths.  Largest faces are {100};  long direction is c.
;
_exptl_crystal_F_000 1008
_exptl_crystal_size_max 0.31
_exptl_crystal_size_mid 0.22
_exptl_crystal_size_min 0.13
_refine_diff_density_max 0.14
_refine_diff_density_min -0.12
_refine_ls_extinction_method none
_refine_ls_goodness_of_fit_ref 1.13
_refine_ls_hydrogen_treatment mixed
_refine_ls_matrix_type full
_refine_ls_number_parameters 211
_refine_ls_number_reflns 2529
_refine_ls_number_restraints 64
_refine_ls_restrained_S_all 1.12
_refine_ls_R_factor_all 0.091
_refine_ls_R_factor_gt 0.068
_refine_ls_shift/su_max 0.000
_refine_ls_shift/su_mean 0.000
_refine_ls_structure_factor_coef Fsqd
_refine_ls_weighting_details 'calc w=1/[\s^2^(Fo^2^)+(0.11P)^2^+0.59P] where P=(Fo^2^+2Fc^2^)/3'
_refine_ls_weighting_scheme calc
_refine_ls_wR_factor_gt 0.189
_refine_ls_wR_factor_ref 0.208
_reflns_number_gt 1942
_reflns_number_total 2529
_reflns_threshold_expression >2sigma(I)
_cod_data_source_file de5024.cif
_cod_depositor_comments
;
The following automatic conversions were performed:

'_chemical_melting_point' value '147_C' was changed to '420.15' - it
was converted from degrees Celsius(C) to Kelvins(K).

Automatic conversion script
Id: cif_fix_values 1646 2011-03-28 12:23:43Z adriana 
;
_cod_original_sg_symbol_H-M 'C1 2/c 1'
_cod_database_code 2100481

loop_
_symmetry_equiv_pos_as_xyz
'x, y, z'
'-x, y, -z+1/2'
'x+1/2, y+1/2, z'
'-x+1/2, y+1/2, -z+1/2'
'-x, -y, -z'
'x, -y, z-1/2'
'-x+1/2, -y+1/2, -z'
'x+1/2, -y+1/2, z-1/2'

loop_
_atom_site_type_symbol
_atom_site_label
_atom_site_fract_x
_atom_site_fract_y
_atom_site_fract_z
_atom_site_U_iso_or_equiv
_atom_site_adp_type
_atom_site_calc_flag
_atom_site_refinement_flags
_atom_site_occupancy
_atom_site_disorder_assembly
_atom_site_disorder_group
O O01 0.00320(8) 0.86884(15) 0.13101(14) 0.0858(6) Uani d D 1 . .
H H91A -0.009(2) 0.855(4) 0.196(3) 0.103 Uiso d PD 0.50 . .
H H91B -0.002(2) 0.935(2) 0.104(5) 0.103 Uiso d PD 0.50 . .
O O02 0.00741(7) 0.90575(16) -0.12551(14) 0.0815(6) Uani d D 1 A .
H H92A 0.012(2) 0.903(4) -0.199(2) 0.098 Uiso d PD 0.50 . .
H H92B 0.023(2) 0.969(2) -0.121(5) 0.098 Uiso d PD 0.50 . .
C C01 0.00935(8) 0.78050(16) 0.04696(15) 0.0576(5) Uani d . 1 A .
H H01 0.0330 0.7203 0.0973 0.069 Uiso d R 1 . .
C C02 0.04468(8) 0.82661(17) -0.04236(15) 0.0580(5) Uani d . 1 . .
H H02 0.0528 0.7637 -0.0938 0.070 Uiso d R 1 A .
C C11 -0.05141(8) 0.73155(17) -0.01917(16) 0.0610(5) Uani d D 1 . .
H H11 -0.0749 0.7922 -0.0690 0.073 Uiso calc R 1 A .
C C12 -0.08477(12) 0.6922(3) 0.0772(2) 0.0940(8) Uani d D 1 A .
H H12A -0.0608 0.6365 0.1325 0.113 Uiso calc R 1 . .
H H12B -0.0903 0.7559 0.1288 0.113 Uiso calc R 1 . .
C C13 -0.14533(13) 0.6413(3) 0.0146(3) 0.1127(10) Uani d D 1 . .
H H13A -0.1639 0.6142 0.0794 0.135 Uiso calc R 1 A .
H H13B -0.1709 0.6990 -0.0338 0.135 Uiso calc R 1 . .
C C14 -0.13966(14) 0.5461(3) -0.0707(3) 0.1199(11) Uani d D 1 A .
H H14A -0.1790 0.5178 -0.1123 0.144 Uiso calc R 1 . .
H H14B -0.1173 0.4851 -0.0212 0.144 Uiso calc R 1 . .
C C15 -0.10837(14) 0.5841(3) -0.1686(3) 0.1252(12) Uani d D 1 . .
H H15A -0.1332 0.6388 -0.2241 0.150 Uiso calc R 1 A .
H H15B -0.1029 0.5199 -0.2196 0.150 Uiso calc R 1 . .
C C16 -0.04750(11) 0.6372(2) -0.1086(3) 0.0918(8) Uani d D 1 A .
H H16A -0.0209 0.5795 -0.0631 0.110 Uiso calc R 1 . .
H H16B -0.0305 0.6660 -0.1750 0.110 Uiso calc R 1 . .
C C21A 0.1061(6) 0.8740(19) 0.032(2) 0.067(4) Uani d PDU 0.50 A 1
H H21A 0.0982 0.9249 0.0962 0.081 Uiso calc PR 0.50 A 1
C C22A 0.1356(6) 0.9452(12) -0.0521(12) 0.097(4) Uani d PDU 0.50 A 1
H H22A 0.1091 1.0065 -0.0889 0.116 Uiso calc PR 0.50 A 1
H H22B 0.1421 0.8989 -0.1206 0.116 Uiso calc PR 0.50 A 1
C C23A 0.1951(7) 0.9936(13) 0.0229(16) 0.120(4) Uani d PDU 0.50 A 1
H H23A 0.2144 1.0328 -0.0340 0.144 Uiso calc PR 0.50 A 1
H H23B 0.1882 1.0476 0.0843 0.144 Uiso calc PR 0.50 A 1
C C24A 0.2353(6) 0.9011(18) 0.0900(19) 0.124(5) Uani d PDU 0.50 A 1
H H24A 0.2721 0.9341 0.1402 0.148 Uiso calc PR 0.50 A 1
H H24B 0.2454 0.8517 0.0278 0.148 Uiso calc PR 0.50 A 1
C C25A 0.2067(9) 0.8326(18) 0.175(2) 0.133(5) Uani d PDU 0.50 A 1
H H25A 0.2003 0.8801 0.2428 0.160 Uiso calc PR 0.50 A 1
H H25B 0.2334 0.7719 0.2131 0.160 Uiso calc PR 0.50 A 1
C C26A 0.1468(7) 0.7828(14) 0.1012(17) 0.089(3) Uani d PDU 0.50 A 1
H H26A 0.1538 0.7275 0.0411 0.107 Uiso calc PR 0.50 A 1
H H26B 0.1278 0.7448 0.1593 0.107 Uiso calc PR 0.50 A 1
C C21B 0.1027(7) 0.886(2) 0.017(2) 0.065(3) Uani d PDU 0.50 A 2
H H21B 0.0934 0.9525 0.0608 0.078 Uiso calc PR 0.50 A 2
C C22B 0.1337(6) 0.9262(15) -0.0836(14) 0.114(5) Uani d PDU 0.50 A 2
H H22C 0.1070 0.9753 -0.1432 0.137 Uiso calc PR 0.50 A 2
H H22D 0.1431 0.8618 -0.1299 0.137 Uiso calc PR 0.50 A 2
C C23B 0.1913(8) 0.9902(18) -0.0215(16) 0.142(7) Uani d PDU 0.50 A 2
H H23C 0.2103 1.0149 -0.0866 0.171 Uiso calc PR 0.50 A 2
H H23D 0.1814 1.0569 0.0205 0.171 Uiso calc PR 0.50 A 2
C C24B 0.2340(7) 0.920(2) 0.072(2) 0.141(7) Uani d PDU 0.50 A 2
H H24C 0.2686 0.9647 0.1125 0.169 Uiso calc PR 0.50 A 2
H H24D 0.2475 0.8573 0.0290 0.169 Uiso calc PR 0.50 A 2
C C25B 0.2046(9) 0.8745(18) 0.1719(17) 0.135(7) Uani d PDU 0.50 A 2
H H25C 0.1970 0.9365 0.2236 0.162 Uiso calc PR 0.50 A 2
H H25D 0.2316 0.8223 0.2264 0.162 Uiso calc PR 0.50 A 2
C C26B 0.1460(8) 0.8143(13) 0.1121(15) 0.100(5) Uani d PDU 0.50 A 2
H H26C 0.1545 0.7461 0.0709 0.120 Uiso calc PR 0.50 A 2
H H26D 0.1272 0.7923 0.1784 0.120 Uiso calc PR 0.50 A 2

loop_
_atom_site_aniso_label
_atom_site_aniso_U_11
_atom_site_aniso_U_22
_atom_site_aniso_U_33
_atom_site_aniso_U_12
_atom_site_aniso_U_13
_atom_site_aniso_U_23
O01 0.1187(13) 0.0891(12) 0.0598(9) -0.0275(10) 0.0414(9) -0.0249(8)
O02 0.0808(10) 0.0954(12) 0.0679(9) -0.0045(8) 0.0178(8) 0.0356(9)
C01 0.0734(12) 0.0591(11) 0.0403(8) -0.0075(9) 0.0145(8) -0.0007(7)
C02 0.0689(12) 0.0632(11) 0.0423(8) -0.0045(9) 0.0147(8) 0.0011(8)
C11 0.0674(12) 0.0631(12) 0.0518(9) -0.0065(9) 0.0136(8) 0.0046(8)
C12 0.0974(17) 0.110(2) 0.0837(15) -0.0367(15) 0.0390(13) -0.0038(14)
C13 0.0945(19) 0.118(2) 0.134(2) -0.0335(18) 0.0450(18) 0.002(2)
C14 0.097(2) 0.110(2) 0.146(3) -0.0494(18) 0.0180(18) -0.005(2)
C15 0.112(2) 0.140(3) 0.116(2) -0.052(2) 0.0151(18) -0.053(2)
C16 0.0883(16) 0.0982(18) 0.0899(15) -0.0265(14) 0.0242(13) -0.0314(14)
C21A 0.063(5) 0.080(9) 0.059(6) -0.016(4) 0.015(4) -0.004(5)
C22A 0.078(5) 0.106(5) 0.097(8) -0.004(4) 0.005(4) 0.033(5)
C23A 0.078(5) 0.127(7) 0.145(12) -0.036(5) 0.007(6) 0.038(6)
C24A 0.067(6) 0.154(10) 0.133(9) -0.024(6) -0.006(6) 0.014(8)
C25A 0.079(6) 0.150(12) 0.146(9) -0.022(6) -0.015(5) 0.045(7)
C26A 0.062(4) 0.087(7) 0.108(6) -0.001(4) -0.001(4) 0.014(4)
C21B 0.076(6) 0.065(5) 0.055(5) -0.004(4) 0.018(4) 0.012(4)
C22B 0.087(5) 0.183(10) 0.081(5) -0.055(5) 0.036(4) 0.022(5)
C23B 0.089(7) 0.205(12) 0.125(10) -0.051(6) 0.011(6) 0.069(8)
C24B 0.076(7) 0.171(13) 0.178(12) -0.026(8) 0.035(6) 0.062(10)
C25B 0.089(7) 0.184(17) 0.109(7) -0.049(9) -0.020(5) 0.067(9)
C26B 0.088(7) 0.109(10) 0.096(6) -0.026(6) 0.010(5) 0.038(7)

loop_
_atom_type_symbol
_atom_type_description
_atom_type_scat_dispersion_real
_atom_type_scat_dispersion_imag
_atom_type_scat_source
C C 0.0033 0.0016 'International Tables Vol C Tables 4.2.6.8 and 6.1.1.4'
H H 0.0000 0.0000 'International Tables Vol C Tables 4.2.6.8 and 6.1.1.4'
O O 0.0106 0.0060 'International Tables Vol C Tables 4.2.6.8 and 6.1.1.4'

loop_
_geom_angle_atom_site_label_1
_geom_angle_atom_site_label_2
_geom_angle_atom_site_label_3
_geom_angle
_geom_angle_publ_flag
O01 C01 C02 107.86(15) no
O01 C01 C11 110.78(16) no
C02 C01 C11 114.41(13) no
O02 C02 C01 107.81(15) no
O02 C02 C21A 114.8(7) no
O02 C02 C21B 107.2(7) no
C01 C02 C21A 111.4(7) no
C01 C02 C21B 117.3(7) no
C01 C11 C12 110.88(15) no
C01 C11 C16 113.03(17) no
C12 C11 C16 110.20(19) no
C11 C12 C13 112.4(2) no
C12 C13 C14 111.4(2) no
C13 C14 C15 110.6(3) no
C14 C15 C16 112.0(2) no
C11 C16 C15 112.6(2) no
C02 C21A C22A 112.2(12) no
C02 C21A C26A 112.2(14) no
C22A C21A C26A 112.4(11) no
C21A C22A C23A 111.5(10) no
C22A C23A C24A 110.6(9) no
C23A C24A C25A 112.3(11) no
C24A C25A C26A 111.2(11) no
C21A C26A C25A 110.9(12) no
C02 C21B C22B 111.6(15) no
C02 C21B C26B 113.5(14) no
C22B C21B C26B 108.8(11) no
C21B C22B C23B 110.5(12) no
C22B C23B C24B 112.3(12) no
C23B C24B C25B 110.6(10) no
C24B C25B C26B 111.6(12) no
C21B C26B C25B 113.4(11) no
C01 O01 H91A 121(3) no
C01 O01 H91B 119(4) no
H91A O01 H91B 115(5) no
C02 O02 H92A 113(4) no
C02 O02 H92B 112(4) no
H92A O02 H92B 86(5) no
O01 C01 H01 107.8 no
C02 C01 H01 107.8 no
C11 C01 H01 107.9 no
O02 C02 H02 107.8 no
C01 C02 H02 107.8 no
C21A C02 H02 106.9 no
C21B C02 H02 108.6 no
C01 C11 H11 107.5 no
C12 C11 H11 107.5 no
C16 C11 H11 107.5 no
C11 C12 H12A 109.1 no
C11 C12 H12B 109.1 no
C13 C12 H12A 109.1 no
C13 C12 H12B 109.1 no
C12 C13 H13A 109.4 no
C12 C13 H13B 109.4 no
C14 C13 H13A 109.4 no
C14 C13 H13B 109.4 no
C13 C14 H14A 109.5 no
C13 C14 H14B 109.5 no
C15 C14 H14A 109.5 no
C15 C14 H14B 109.5 no
C14 C15 H15A 109.2 no
C14 C15 H15B 109.2 no
C16 C15 H15A 109.2 no
C16 C15 H15B 109.2 no
C11 C16 H16A 109.1 no
C11 C16 H16B 109.1 no
C15 C16 H16A 109.1 no
C15 C16 H16B 109.1 no
C02 C21A H21A 106.5 no
C22A C21A H21A 106.5 no
C26A C21A H21A 106.5 no
C02 C21B H21B 107.6 no
C22B C21B H21B 107.6 no
C26B C21B H21B 107.6 no
C21A C22A H22A 109.3 no
C21A C22A H22B 109.3 no
C23A C22A H22A 109.3 no
C23A C22A H22B 109.3 no
C21B C22B H22C 109.5 no
C21B C22B H22D 109.5 no
C23B C22B H22C 109.5 no
C23B C22B H22D 109.5 no
C22A C23A H23A 109.5 no
C22A C23A H23B 109.5 no
C24A C23A H23A 109.5 no
C24A C23A H23B 109.5 no
C22B C23B H23C 109.1 no
C22B C23B H23D 109.1 no
C24B C23B H23C 109.1 no
C24B C23B H23D 109.1 no
C23A C24A H24A 109.1 no
C23A C24A H24B 109.1 no
C25A C24A H24A 109.1 no
C25A C24A H24B 109.1 no
C23B C24B H24C 109.5 no
C23B C24B H24D 109.5 no
C25B C24B H24C 109.5 no
C25B C24B H24D 109.5 no
C24A C25A H25A 109.4 no
C24A C25A H25B 109.4 no
C26A C25A H25A 109.4 no
C26A C25A H25B 109.4 no
C24B C25B H25C 109.3 no
C24B C25B H25D 109.3 no
C26B C25B H25C 109.3 no
C26B C25B H25D 109.3 no
C21A C26A H26A 109.5 no
C21A C26A H26B 109.5 no
C25A C26A H26A 109.5 no
C25A C26A H26B 109.5 no
C21B C26B H26C 108.9 no
C21B C26B H26D 108.9 no
C25B C26B H26C 108.9 no
C25B C26B H26D 108.9 no
H12A C12 H12B 107.9 no
H13A C13 H13B 108.0 no
H14A C14 H14B 108.1 no
H15A C15 H15B 107.9 no
H16A C16 H16B 107.8 no
H22A C22A H22B 108.0 no
H22C C22B H22D 108.1 no
H23A C23A H23B 108.1 no
H23C C23B H23D 107.9 no
H24A C24A H24B 107.9 no
H24C C24B H24D 108.1 no
H25A C25A H25B 108.0 no
H25C C25B H25D 108.0 no
H26A C26A H26B 108.0 no
H26C C26B H26D 107.7 no

loop_
_geom_bond_atom_site_label_1
_geom_bond_atom_site_label_2
_geom_bond_distance
_geom_bond_publ_flag
O01 C01 1.423(2) no
O02 C02 1.433(2) no
C01 C02 1.524(2) no
C01 C11 1.525(3) no
C11 C12 1.527(3) no
C11 C16 1.503(3) no
C12 C13 1.521(3) no
C13 C14 1.490(4) no
C14 C15 1.505(4) no
C15 C16 1.531(3) no
C02 C21A 1.553(18) no
C21A C22A 1.526(10) no
C21A C26A 1.507(12) no
C22A C23A 1.526(10) no
C23A C24A 1.503(12) no
C24A C25A 1.509(11) no
C25A C26A 1.535(11) no
C02 C21B 1.51(2) no
C21B C22B 1.530(12) no
C21B C26B 1.510(10) no
C22B C23B 1.536(11) no
C23B C24B 1.486(11) no
C24B C25B 1.522(12) no
C25B C26B 1.527(10) no
O01 H91A 0.84(2) no
O01 H91B 0.84(2) no
O02 H92A 0.83(2) no
O02 H92B 0.84(2) no
C01 H01 0.98 no
C02 H02 0.98 no
C11 H11 0.98 no
C12 H12A 0.97 no
C12 H12B 0.97 no
C13 H13A 0.97 no
C13 H13B 0.97 no
C14 H14A 0.97 no
C14 H14B 0.97 no
C15 H15A 0.97 no
C15 H15B 0.97 no
C16 H16A 0.97 no
C16 H16B 0.97 no
C21A H21A 0.98 no
C21B H21B 0.98 no
C22A H22A 0.97 no
C22A H22B 0.97 no
C22B H22C 0.97 no
C22B H22D 0.97 no
C23A H23A 0.97 no
C23A H23B 0.97 no
C23B H23C 0.97 no
C23B H23D 0.97 no
C24A H24A 0.97 no
C24A H24B 0.97 no
C24B H24C 0.97 no
C24B H24D 0.97 no
C25A H25A 0.97 no
C25A H25B 0.97 no
C25B H25C 0.97 no
C25B H25D 0.97 no
C26A H26A 0.97 no
C26A H26B 0.97 no
C26B H26C 0.97 no
C26B H26D 0.97 no

loop_
_geom_hbond_atom_site_label_D
_geom_hbond_atom_site_label_H
_geom_hbond_atom_site_label_A
_geom_hbond_site_symmetry_A
_geom_hbond_distance_DH
_geom_hbond_distance_HA
_geom_hbond_distance_DA
_geom_hbond_angle_DHA
O01 H91A O01 2 0.84(2) 1.87(2) 2.641(3) 152(5)
O01 H91B O02 5_575 0.84(2) 1.91(3) 2.682(3) 153(6)
O02 H92A O02 2_554 0.83(2) 1.86(2) 2.654(3) 160(5)
O02 H92B O01 5_575 0.84(2) 2.01(4) 2.682(3) 138(5)

loop_
_geom_torsion_atom_site_label_1
_geom_torsion_atom_site_label_2
_geom_torsion_atom_site_label_3
_geom_torsion_atom_site_label_4
_geom_torsion
_geom_torsion_publ_flag
O01 C01 C02 O02 -70.08(18) no
C11 C01 C02 O02 53.7(2) no
O01 C01 C02 C21B 50.9(10) no
C11 C01 C02 C21B 174.7(10) no
O01 C01 C02 C21A 56.7(9) no
C11 C01 C02 C21A -179.5(9) no
O01 C01 C11 C16 -179.62(18) no
C02 C01 C11 C16 58.2(2) no
O01 C01 C11 C12 -55.3(2) no
C02 C01 C11 C12 -177.49(19) no
C16 C11 C12 C13 -53.3(3) no
C01 C11 C12 C13 -179.2(2) no
C11 C12 C13 C14 56.2(4) no
C12 C13 C14 C15 -56.4(4) no
C13 C14 C15 C16 55.3(4) no
C01 C11 C16 C15 176.7(2) no
C12 C11 C16 C15 52.0(3) no
C14 C15 C16 C11 -54.1(4) no
O02 C02 C21A C26A -171.0(11) no
C21B C02 C21A C26A -155(15) no
C01 C02 C21A C26A 66.1(16) no
O02 C02 C21A C22A -43.4(18) no
C21B C02 C21A C22A -28(13) no
C01 C02 C21A C22A -166.3(11) no
C26A C21A C22A C23A -54(2) no
C02 C21A C22A C23A 178.5(14) no
C21A C22A C23A C24A 54.3(18) no
C22A C23A C24A C25A -56.2(19) no
C23A C24A C25A C26A 56(2) no
C22A C21A C26A C25A 53(2) no
C02 C21A C26A C25A -179.0(16) no
C24A C25A C26A C21A -54(2) no
O02 C02 C21B C26B 177.2(13) no
C01 C02 C21B C26B 55.9(19) no
C21A C02 C21B C26B 12(12) no
O02 C02 C21B C22B -59.4(17) no
C01 C02 C21B C22B 179.3(10) no
C21A C02 C21B C22B 136(15) no
C26B C21B C22B C23B -56(2) no
C02 C21B C22B C23B 177.7(16) no
C21B C22B C23B C24B 59(2) no
C22B C23B C24B C25B -56(2) no
C23B C24B C25B C26B 53(2) no
C02 C21B C26B C25B -179.8(17) no
C22B C21B C26B C25B 55(2) no
C24B C25B C26B C21B -54(2) no
